data_4065698
loop_
_publ_author_name
'Panichakul, Duanghathai'
'Lim, Yi Wee'
'Mathey, Fran\,cois'

_publ_section_title
;
 Reactivity of 2-Silyl- and 2-Stannyl-Substituted Phosphirenes
;
_journal_issue 8
_journal_name_full Organometallics
_journal_page_first 1985
_journal_paper_doi 10.1021/om100083e
_journal_volume 29
_journal_year 2010
_chemical_formula_moiety 'C22 H19 O5 P Si W'
_chemical_formula_sum 'C22 H19 O5 P Si W'
_chemical_formula_weight 606.28
_chemical_name_systematic
;

 ?

;
_space_group_IT_number 4
_symmetry_cell_setting monoclinic
_symmetry_space_group_name_Hall 'P 2yb'
_symmetry_space_group_name_H-M 'P 1 21 1'
_atom_sites_solution_hydrogens geom
_atom_sites_solution_primary direct
_atom_sites_solution_secondary difmap
_audit_creation_method SHELXL-97
_cell_angle_alpha 90.00
_cell_angle_beta 90.589(2)
_cell_angle_gamma 90.00
_cell_formula_units_Z 2
_cell_length_a 9.5783(3)
_cell_length_b 9.7533(3)
_cell_length_c 12.4712(4)
_cell_measurement_reflns_used 9597
_cell_measurement_temperature 173(2)
_cell_measurement_theta_max 35.58
_cell_measurement_theta_min 2.67
_cell_volume 1165.00(6)
_computing_cell_refinement 'Bruker SMART'
_computing_data_collection 'Bruker SMART'
_computing_data_reduction 'Bruker SAINT'
_computing_molecular_graphics 'Bruker SHELXTL'
_computing_publication_material 'Bruker SHELXTL'
_computing_structure_refinement 'SHELXL-97 (Sheldrick, 1997)'
_computing_structure_solution 'SHELXS-97 (Sheldrick, 1990)'
_diffrn_ambient_temperature 173(2)
_diffrn_measured_fraction_theta_full 0.994
_diffrn_measured_fraction_theta_max 0.994
_diffrn_measurement_device_type 'CCD area detector'
_diffrn_measurement_method 'phi and omega scans'
_diffrn_radiation_monochromator graphite
_diffrn_radiation_source 'fine-focus sealed tube'
_diffrn_radiation_type MoK\a
_diffrn_radiation_wavelength 0.71073
_diffrn_reflns_av_R_equivalents 0.0335
_diffrn_reflns_av_sigmaI/netI 0.0333
_diffrn_reflns_limit_h_max 15
_diffrn_reflns_limit_h_min -15
_diffrn_reflns_limit_k_max 15
_diffrn_reflns_limit_k_min -16
_diffrn_reflns_limit_l_max 20
_diffrn_reflns_limit_l_min -20
_diffrn_reflns_number 30398
_diffrn_reflns_theta_full 35.73
_diffrn_reflns_theta_max 35.73
_diffrn_reflns_theta_min 2.67
_exptl_absorpt_coefficient_mu 5.107
_exptl_absorpt_correction_T_max 0.7492
_exptl_absorpt_correction_T_min 0.3095
_exptl_absorpt_correction_type multi-scan
_exptl_absorpt_process_details sadabs
_exptl_crystal_colour colourless
_exptl_crystal_density_diffrn 1.728
_exptl_crystal_density_method 'not measured'
_exptl_crystal_description plate
_exptl_crystal_F_000 588
_exptl_crystal_size_max 0.30
_exptl_crystal_size_mid 0.20
_exptl_crystal_size_min 0.06
_refine_diff_density_max 1.507
_refine_diff_density_min -1.116
_refine_diff_density_rms 0.091
_refine_ls_abs_structure_details 'Flack H D (1983), Acta Cryst. A39, 876-881'
_refine_ls_abs_structure_Flack 0.21(3)
_refine_ls_extinction_method none
_refine_ls_goodness_of_fit_ref 1.065
_refine_ls_hydrogen_treatment constr
_refine_ls_matrix_type fullcycle
_refine_ls_number_parameters 548
_refine_ls_number_reflns 10244
_refine_ls_number_restraints 429
_refine_ls_restrained_S_all 1.048
_refine_ls_R_factor_all 0.0260
_refine_ls_R_factor_gt 0.0196
_refine_ls_shift/su_max 0.002
_refine_ls_shift/su_mean 0.000
_refine_ls_structure_factor_coef Fsqd
_refine_ls_weighting_details 'calc w=1/[\s^2^(Fo^2^)+(0.0097P)^2^+0.1014P] where P=(Fo^2^+2Fc^2^)/3'
_refine_ls_weighting_scheme calc
_refine_ls_wR_factor_gt 0.0386
_refine_ls_wR_factor_ref 0.0410
_reflns_number_gt 9190
_reflns_number_total 10244
_reflns_threshold_expression >2sigma(I)
_cod_data_source_file om100083e_si_001.cif
_cod_data_source_block mat35
_cod_depositor_comments
;
The following automatic conversions were performed:

'_symmetry_cell_setting' value 'Monoclinic' changed to 'monoclinic'
according to /home/saulius/struct/CIF-dictionaries/cif_core.dic
dictionary named 'cif_core.dic' version 2.4.1 from 2010-06-29.

Automatic conversion script
Id: cif_fix_values 1715 2011-07-08 13:25:40Z adriana 
;
_cod_original_sg_symbol_H-M P2(1)
_cod_database_code 4065698

loop_
_symmetry_equiv_pos_as_xyz
'x, y, z'
'-x, y+1/2, -z'

loop_
_atom_site_label
_atom_site_type_symbol
_atom_site_fract_x
_atom_site_fract_y
_atom_site_fract_z
_atom_site_U_iso_or_equiv
_atom_site_adp_type
_atom_site_occupancy
_atom_site_symmetry_multiplicity
_atom_site_calc_flag
_atom_site_refinement_flags
_atom_site_disorder_assembly
_atom_site_disorder_group
W1 W 0.24109(7) 0.9152(3) 0.01780(5) 0.029 Uani 0.50 1 d PD A 1
W1A W 0.24154(5) 0.9160(2) 0.01736(3) 0.012 Uani 0.50 1 d PD B 2
Si1 Si 0.65853(7) 0.9139(5) 0.30269(5) 0.01370(14) Uani 0.50 1 d PDU A 1
C1 C 0.0526 0.8384 0.0573 0.034 Uani 0.50 1 d PU A 1
C2 C 0.3087 0.7226 -0.0156 0.023 Uani 0.50 1 d PU A 1
C3 C 0.4343 0.9847 -0.0231 0.023 Uani 0.50 1 d PU A 1
C4 C 0.1759 1.1141 0.0445 0.025 Uani 0.50 1 d PU A 1
C5 C 0.1734 0.9325 -0.1332 0.022 Uani 0.50 1 d PDU A 1
C6 C 0.4874 0.8345 0.2600 0.026 Uani 0.50 1 d PU A 1
C7 C 0.4080 0.7244 0.2523 0.027 Uani 0.50 1 d PU A 1
C8 C 0.3930 0.5780 0.2670 0.022 Uani 0.50 1 d PDU A 1
C9 C 0.2633 0.5135 0.2635 0.027 Uani 0.50 1 d PDU A 1
H9 H 0.1824 0.5658 0.2464 0.033 Uiso 0.50 1 calc PR A 1
C10 C 0.2497 0.3757 0.2841 0.037 Uani 0.50 1 d PDU A 1
H10 H 0.1596 0.3351 0.2848 0.045 Uiso 0.50 1 calc PR A 1
C11 C 0.3667 0.2959 0.3039 0.038 Uani 0.50 1 d PDU A 1
H11 H 0.3584 0.2001 0.3162 0.045 Uiso 0.50 1 calc PR A 1
C12 C 0.4945 0.3586 0.3053 0.041 Uani 0.50 1 d PDU A 1
H12 H 0.5757 0.3049 0.3183 0.050 Uiso 0.50 1 calc PR A 1
C13 C 0.5086 0.4981 0.2884 0.033 Uani 0.50 1 d PDU A 1
H13 H 0.5985 0.5390 0.2915 0.039 Uiso 0.50 1 calc PR A 1
C14 C 0.7123 1.0305 0.1927 0.032 Uani 0.50 1 d PD A 1
H14A H 0.6329 1.0878 0.1709 0.048 Uiso 0.50 1 calc PR A 1
H14B H 0.7433 0.9760 0.1314 0.048 Uiso 0.50 1 calc PR A 1
H14C H 0.7891 1.0890 0.2179 0.048 Uiso 0.50 1 calc PR A 1
C15 C 0.6220 1.0107 0.4288 0.036 Uani 0.50 1 d PD A 1
H15A H 0.7089 1.0505 0.4567 0.054 Uiso 0.50 1 calc PR A 1
H15B H 0.5830 0.9482 0.4822 0.054 Uiso 0.50 1 calc PR A 1
H15C H 0.5548 1.0841 0.4135 0.054 Uiso 0.50 1 calc PR A 1
C16 C 0.7892 0.7745 0.3254 0.038 Uani 0.50 1 d PD A 1
H16A H 0.8017 0.7229 0.2588 0.057 Uiso 0.50 1 calc PR A 1
H16B H 0.7558 0.7127 0.3816 0.057 Uiso 0.50 1 calc PR A 1
H16C H 0.8785 0.8148 0.3478 0.057 Uiso 0.50 1 calc PR A 1
C17 C 0.2082 0.9283 0.3203 0.021 Uani 0.50 1 d PDU A 1
C18 C 0.1058 1.0268 0.3073 0.032 Uani 0.50 1 d PDU A 1
H18 H 0.0881 1.0642 0.2381 0.038 Uiso 0.50 1 calc PR A 1
C19 C 0.0279 1.0723 0.3948 0.040 Uani 0.50 1 d PDU A 1
H19 H -0.0431 1.1393 0.3851 0.048 Uiso 0.50 1 calc PR A 1
C20 C 0.0555 1.0184 0.4955 0.044 Uani 0.50 1 d PDU A 1
H20 H 0.0017 1.0466 0.5552 0.052 Uiso 0.50 1 calc PR A 1
C21 C 0.1611 0.9239 0.5091 0.045 Uani 0.50 1 d PDU A 1
H21 H 0.1826 0.8897 0.5787 0.054 Uiso 0.50 1 calc PR A 1
C22 C 0.2358 0.8786 0.4218 0.039 Uani 0.50 1 d PDU A 1
H22 H 0.3073 0.8123 0.4319 0.047 Uiso 0.50 1 calc PR A 1
O1 O -0.0524 0.7907 0.0815 0.062 Uani 0.50 1 d P A 1
O2 O 0.3529 0.6133 -0.0352 0.044 Uani 0.50 1 d P . 1
O3 O 0.5452 1.0242 -0.0461 0.036 Uani 0.50 1 d P . 1
O4 O 0.1390 1.2218 0.0550 0.041 Uani 0.50 1 d P A 1
O5 O 0.1304 0.9449 -0.2193 0.042 Uani 0.50 1 d PD A 1
P1 P 0.3145 0.8735 0.2081 0.019 Uani 0.50 1 d P A 1
Si1A Si 0.6572 0.9189 0.3032 0.036 Uani 0.50 1 d PDU B 2
C1A C 0.0517 0.9926 0.0578 0.027 Uani 0.50 1 d PU B 2
C2A C 0.1779 0.7204 0.0442 0.026 Uani 0.50 1 d PU B 2
C3A C 0.4377 0.8442 -0.0209 0.027 Uani 0.50 1 d PU B 2
C4A C 0.3148 1.1118 -0.0157 0.029 Uani 0.50 1 d PU B 2
C5A C 0.1708 0.8907 -0.1313 0.040 Uani 0.50 1 d PDU B 2
C6A C 0.4909 0.9993 0.2605 0.019 Uani 0.50 1 d PU B 2
C7A C 0.4059 1.1065 0.2502 0.020 Uani 0.50 1 d PU B 2
C8A C 0.3978 1.2556 0.2693 0.025 Uani 0.50 1 d PDU B 2
C9A C 0.2658 1.3151 0.2635 0.033 Uani 0.50 1 d PDU B 2
H9A H 0.1862 1.2603 0.2478 0.040 Uiso 0.50 1 calc PR B 2
C10A C 0.2512 1.4530 0.2803 0.034 Uani 0.50 1 d PDU B 2
H10A H 0.1615 1.4941 0.2754 0.041 Uiso 0.50 1 calc PR B 2
C11A C 0.3668 1.5327 0.3047 0.038 Uani 0.50 1 d PDU B 2
H11A H 0.3557 1.6277 0.3191 0.045 Uiso 0.50 1 calc PR B 2
C12A C 0.4992 1.4742 0.3080 0.031 Uani 0.50 1 d PDU B 2
H12A H 0.5786 1.5302 0.3216 0.038 Uiso 0.50 1 calc PR B 2
C13A C 0.5159 1.3359 0.2916 0.021 Uani 0.50 1 d PDU B 2
H13A H 0.6060 1.2954 0.2954 0.025 Uiso 0.50 1 calc PR B 2
C14A C 0.7112 0.8017 0.1943 0.031 Uani 0.50 1 d PD B 2
H14D H 0.6419 0.7283 0.1861 0.047 Uiso 0.50 1 calc PR B 2
H14E H 0.8023 0.7617 0.2122 0.047 Uiso 0.50 1 calc PR B 2
H14F H 0.7177 0.8531 0.1270 0.047 Uiso 0.50 1 calc PR B 2
C15A C 0.6223 0.8207 0.4280 0.041 Uani 0.50 1 d PD B 2
H15D H 0.5298 0.7781 0.4228 0.061 Uiso 0.50 1 calc PR B 2
H15E H 0.6253 0.8829 0.4896 0.061 Uiso 0.50 1 calc PR B 2
H15F H 0.6934 0.7492 0.4372 0.061 Uiso 0.50 1 calc PR B 2
C16A C 0.7862 1.0570 0.3330 0.038 Uani 0.50 1 d PD B 2
H16D H 0.8766 1.0159 0.3515 0.057 Uiso 0.50 1 calc PR B 2
H16E H 0.7534 1.1122 0.3934 0.057 Uiso 0.50 1 calc PR B 2
H16F H 0.7964 1.1157 0.2698 0.057 Uiso 0.50 1 calc PR B 2
C17A C 0.2123 0.9035 0.3253 0.027 Uani 0.50 1 d PU B 2
C18A C 0.2316 0.9511 0.4285 0.034 Uani 0.50 1 d PU B 2
H18A H 0.3025 1.0168 0.4431 0.041 Uiso 0.50 1 calc PR B 2
C19A C 0.1489 0.9044 0.5108 0.040 Uani 0.50 1 d PU B 2
H19A H 0.1608 0.9419 0.5806 0.048 Uiso 0.50 1 calc PR B 2
C20A C 0.0496 0.8047 0.4936 0.039 Uani 0.50 1 d PU B 2
H20A H -0.0031 0.7703 0.5518 0.046 Uiso 0.50 1 calc PR B 2
C21A C 0.0270 0.7548 0.3912 0.034 Uani 0.50 1 d PU B 2
H21A H -0.0420 0.6865 0.3788 0.040 Uiso 0.50 1 calc PR B 2
C22A C 0.1049 0.8046 0.3066 0.026 Uani 0.50 1 d PU B 2
H22A H 0.0868 0.7727 0.2358 0.032 Uiso 0.50 1 calc PR B 2
O1A O -0.0555 1.0371 0.0767 0.052 Uani 0.50 1 d P B 2
O2A O 0.1396 0.6077 0.0545 0.033 Uani 0.50 1 d P B 2
O3A O 0.5418 0.8092 -0.0452 0.041 Uani 0.50 1 d P . 2
O4A O 0.3522 1.2156 -0.0357 0.044 Uani 0.50 1 d P . 2
O5A O 0.1303 0.8788 -0.2177 0.056 Uani 0.50 1 d PD B 2
P1A P 0.31497(10) 0.95827(10) 0.20854(8) 0.02042(18) Uani 0.50 1 d P B 2

loop_
_atom_site_aniso_label
_atom_site_aniso_U_11
_atom_site_aniso_U_22
_atom_site_aniso_U_33
_atom_site_aniso_U_23
_atom_site_aniso_U_13
_atom_site_aniso_U_12
W1 0.022 0.033 0.032 -0.001 0.001 0.002
W1A 0.012 0.015 0.008 0.002 -0.002 -0.002
Si1 0.0157(3) 0.0141(4) 0.0112(3) 0.0041(14) -0.0039(2) -0.0033(15)
C1 0.034 0.031 0.037 -0.013 -0.003 0.006
C2 0.014 0.028 0.029 -0.008 0.002 -0.003
C3 0.023 0.029 0.017 0.002 0.007 0.001
C4 0.026 0.023 0.027 -0.006 0.001 -0.001
C5 0.022 0.039 0.006 -0.003 -0.007 -0.008
C6 0.026 0.027 0.025 0.003 0.003 0.008
C7 0.024 0.038 0.018 0.005 -0.001 0.005
C8 0.021 0.023 0.023 0.005 0.001 0.005
C9 0.019 0.029 0.034 0.000 -0.006 0.004
C10 0.032 0.028 0.052 0.005 0.000 -0.014
C11 0.047 0.021 0.045 0.005 0.004 0.003
C12 0.041 0.040 0.044 -0.002 0.006 0.017
C13 0.038 0.035 0.026 -0.003 0.006 -0.008
C14 0.037 0.026 0.034 0.012 0.005 -0.006
C15 0.051 0.035 0.021 -0.008 0.000 0.000
C16 0.032 0.033 0.048 0.010 -0.005 -0.005
C17 0.022 0.031 0.011 0.002 -0.001 -0.003
C18 0.031 0.040 0.024 -0.004 0.007 -0.009
C19 0.025 0.051 0.043 -0.016 0.016 -0.003
C20 0.039 0.066 0.026 -0.020 0.016 -0.022
C21 0.041 0.070 0.025 -0.008 -0.004 -0.014
C22 0.039 0.055 0.025 -0.007 0.015 0.005
O1 0.039 0.075 0.073 -0.026 0.016 -0.030
O2 0.032 0.036 0.063 -0.022 -0.005 0.005
O3 0.027 0.040 0.041 -0.001 0.001 -0.014
O4 0.044 0.042 0.036 0.001 0.001 0.009
O5 0.041 0.073 0.011 0.000 -0.009 -0.001
P1 0.018 0.020 0.018 0.002 -0.001 -0.003
Si1A 0.029 0.035 0.044 -0.009 -0.002 0.004
C1A 0.017 0.033 0.032 0.007 0.006 0.009
C2A 0.020 0.036 0.022 -0.011 0.000 -0.002
C3A 0.027 0.023 0.030 0.001 -0.011 0.004
C4A 0.023 0.032 0.031 0.003 -0.002 0.000
C5A 0.030 0.021 0.068 -0.003 0.016 -0.011
C6A 0.017 0.019 0.020 -0.002 -0.003 0.006
C7A 0.022 0.012 0.026 0.001 0.002 0.003
C8A 0.032 0.021 0.023 0.005 -0.002 0.008
C9A 0.040 0.028 0.033 0.001 -0.001 0.011
C10A 0.036 0.021 0.045 0.006 -0.007 0.006
C11A 0.051 0.018 0.044 0.002 -0.006 0.010
C12A 0.030 0.022 0.042 -0.002 -0.012 0.007
C13A 0.012 0.012 0.038 0.005 -0.003 -0.003
C14A 0.031 0.034 0.029 0.000 -0.007 0.007
C15A 0.034 0.053 0.035 -0.003 -0.005 0.009
C16A 0.025 0.027 0.062 -0.008 -0.018 -0.003
C17A 0.018 0.027 0.037 0.009 0.004 0.008
C18A 0.041 0.040 0.021 -0.012 -0.007 0.004
C19A 0.048 0.052 0.022 0.003 0.016 0.000
C20A 0.034 0.041 0.040 0.016 0.009 0.002
C21A 0.033 0.028 0.040 0.006 0.002 0.002
C22A 0.019 0.025 0.036 0.002 0.002 -0.003
O1A 0.025 0.055 0.076 0.017 0.020 0.011
O2A 0.030 0.018 0.051 -0.001 0.000 -0.001
O3A 0.031 0.058 0.035 -0.002 0.011 0.010
O4A 0.030 0.033 0.068 0.013 0.001 -0.003
O5A 0.058 0.070 0.040 0.002 -0.011 -0.016
P1A 0.0208(4) 0.0199(4) 0.0206(4) -0.0007(3) 0.0014(3) -0.0018(3)

loop_
_atom_type_symbol
_atom_type_description
_atom_type_scat_dispersion_real
_atom_type_scat_dispersion_imag
_atom_type_scat_source
C C 0.0033 0.0016 'International Tables Vol C Tables 4.2.6.8 and 6.1.1.4'
H H 0.0000 0.0000 'International Tables Vol C Tables 4.2.6.8 and 6.1.1.4'
O O 0.0106 0.0060 'International Tables Vol C Tables 4.2.6.8 and 6.1.1.4'
P P 0.1023 0.0942 'International Tables Vol C Tables 4.2.6.8 and 6.1.1.4'
W W -0.8490 6.8722 'International Tables Vol C Tables 4.2.6.8 and 6.1.1.4'
Si Si 0.0817 0.0704 'International Tables Vol C Tables 4.2.6.8 and 6.1.1.4'

loop_
_geom_angle_atom_site_label_1
_geom_angle_atom_site_label_2
_geom_angle_atom_site_label_3
_geom_angle
_geom_angle_site_symmetry_3
C5 W1 C1 88.79(3) .
C5 W1 C2 89.19(8) .
C1 W1 C2 89.72(11) .
C5 W1 C3 91.32(4) .
C1 W1 C3 177.65(16) .
C2 W1 C3 87.94(6) .
C5 W1 C4 88.68(9) .
C1 W1 C4 92.07(6) .
C2 W1 C4 177.18(5) .
C3 W1 C4 90.28(11) .
C5 W1 P1 174.84(13) .
C1 W1 P1 87.21(4) .
C2 W1 P1 87.54(8) .
C3 W1 P1 92.54(2) .
C4 W1 P1 94.72(6) .
C5A W1A C2A 86.36(7) .
C5A W1A C1A 88.87(3) .
C2A W1A C1A 91.92(4) .
C5A W1A C3A 92.53(4) .
C2A W1A C3A 89.69(8) .
C1A W1A C3A 177.93(10) .
C5A W1A C4A 92.41(5) .
C2A W1A C4A 176.86(6) .
C1A W1A C4A 90.94(9) .
C3A W1A C4A 87.48(3) .
C5A W1A P1A 175.74(7) .
C2A W1A P1A 94.55(4) .
C1A W1A P1A 86.95(4) .
C3A W1A P1A 91.64(2) .
C4A W1A P1A 86.89(6) .
C14 Si1 C16 111.54(5) .
C14 Si1 C15 111.5(2) .
C16 Si1 C15 111.76(5) .
C14 Si1 C6 106.84(5) .
C16 Si1 C6 108.9(2) .
C15 Si1 C6 105.97(4) .
O1 C1 W1 177.54(7) .
O2 C2 W1 177.41(3) .
O3 C3 W1 179.71(5) .
O4 C4 W1 177.344(16) .
O5 C5 W1 177.68(5) .
C7 C6 P1 67.7 .
C7 C6 Si1 148.68(13) .
P1 C6 Si1 143.51(13) .
C6 C7 C8 148.5 .
C6 C7 P1 69.4 .
C8 C7 P1 142.2 .
C13 C8 C9 117.7 .
C13 C8 C7 120.1 .
C9 C8 C7 122.1 .
C10 C9 C8 121.5 .
C10 C9 H9 119.3 .
C8 C9 H9 119.3 .
C9 C10 C11 120.3 .
C9 C10 H10 119.8 .
C11 C10 H10 119.8 .
C12 C11 C10 118.3 .
C12 C11 H11 120.9 .
C10 C11 H11 120.9 .
C11 C12 C13 121.7 .
C11 C12 H12 119.1 .
C13 C12 H12 119.1 .
C8 C13 C12 120.4 .
C8 C13 H13 119.8 .
C12 C13 H13 119.8 .
C22 C17 C18 118.8 .
C22 C17 P1 120.0 .
C18 C17 P1 121.1 .
C17 C18 C19 120.8 .
C17 C18 H18 119.6 .
C19 C18 H18 119.6 .
C20 C19 C18 119.2 .
C20 C19 H19 120.4 .
C18 C19 H19 120.4 .
C21 C20 C19 119.9 .
C21 C20 H20 120.0 .
C19 C20 H20 120.0 .
C20 C21 C22 120.2 .
C20 C21 H21 119.9 .
C22 C21 H21 119.9 .
C17 C22 C21 121.0 .
C17 C22 H22 119.5 .
C21 C22 H22 119.5 .
C2 O2 O3 124.3 2_645
C3 O3 O2 123.8 2_655
C7 P1 C6 42.9 .
C7 P1 C17 106.5 .
C6 P1 C17 107.7 .
C7 P1 W1 123.95(6) .
C6 P1 W1 128.27(2) .
C17 P1 W1 121.87(4) .
C6A Si1A C14A 107.2 .
C6A Si1A C15A 107.3 .
C14A Si1A C15A 110.4 .
C6A Si1A C16A 108.6 .
C14A Si1A C16A 113.7 .
C15A Si1A C16A 109.3 .
O1A C1A W1A 177.49(2) .
O2A C2A W1A 176.758(12) .
O3A C3A W1A 177.01(3) .
O4A C4A W1A 178.256(10) .
O5A C5A W1A 178.57(6) .
C7A C6A P1A 65.19(3) .
C7A C6A Si1A 152.4 .
P1A C6A Si1A 142.26(3) .
C6A C7A C8A 142.3 .
C6A C7A P1A 71.59(3) .
C8A C7A P1A 146.00(3) .
C9A C8A C13A 120.5 .
C9A C8A C7A 116.8 .
C13A C8A C7A 122.7 .
C10A C9A C8A 119.7 .
C10A C9A H9A 120.1 .
C8A C9A H9A 120.1 .
C9A C10A C11A 120.2 .
C9A C10A H10A 119.9 .
C11A C10A H10A 119.9 .
C10A C11A C12A 120.2 .
C10A C11A H11A 119.9 .
C12A C11A H11A 119.9 .
C13A C12A C11A 120.4 .
C13A C12A H12A 119.8 .
C11A C12A H12A 119.8 .
C12A C13A C8A 118.9 .
C12A C13A H13A 120.5 .
C8A C13A H13A 120.5 .
Si1A C14A H14D 109.5 .
Si1A C14A H14E 109.5 .
H14D C14A H14E 109.5 .
Si1A C14A H14F 109.5 .
H14D C14A H14F 109.5 .
H14E C14A H14F 109.5 .
Si1A C15A H15D 109.5 .
Si1A C15A H15E 109.5 .
H15D C15A H15E 109.5 .
Si1A C15A H15F 109.5 .
H15D C15A H15F 109.5 .
H15E C15A H15F 109.5 .
Si1A C16A H16D 109.5 .
Si1A C16A H16E 109.5 .
H16D C16A H16E 109.5 .
Si1A C16A H16F 109.5 .
H16D C16A H16F 109.5 .
H16E C16A H16F 109.5 .
C18A C17A C22A 118.0 .
C18A C17A P1A 124.90(3) .
C22A C17A P1A 117.10(3) .
C17A C18A C19A 120.7 .
C17A C18A H18A 119.6 .
C19A C18A H18A 119.6 .
C20A C19A C18A 121.2 .
C20A C19A H19A 119.4 .
C18A C19A H19A 119.4 .
C19A C20A C21A 119.7 .
C19A C20A H20A 120.2 .
C21A C20A H20A 120.2 .
C20A C21A C22A 120.0 .
C20A C21A H21A 120.0 .
C22A C21A H21A 120.0 .
C21A C22A C17A 120.3 .
C21A C22A H22A 119.8 .
C17A C22A H22A 119.8 .
C3A O3A O4A 123.0 2_645
C4A O4A O3A 123.7 2_655
C7A P1A C6A 43.22(2) .
C7A P1A C17A 105.70(5) .
C6A P1A C17A 106.14(5) .
C7A P1A W1A 123.12(5) .
C6A P1A W1A 127.97(5) .
C17A P1A W1A 123.74(5) .

loop_
_geom_bond_atom_site_label_1
_geom_bond_atom_site_label_2
_geom_bond_distance
_geom_bond_site_symmetry_2
W1 C5 1.9920(6) .
W1 C1 2.0197(11) .
W1 C2 2.032(3) .
W1 C3 2.0402(10) .
W1 C4 2.066(3) .
W1 P1 2.5018(7) .
W1A C5A 1.9828(5) .
W1A C2A 2.032(2) .
W1A C1A 2.0343(11) .
W1A C3A 2.0655(10) .
W1A C4A 2.077(2) .
W1A P1A 2.5128(10) .
Si1 C14 1.858(3) .
Si1 C16 1.867(3) .
Si1 C15 1.870(3) .
Si1 C6 1.8845(19) .
C1 O1 1.1511 .
C2 O2 1.1734 .
C3 O3 1.1690 .
C4 O4 1.1163 .
C5 O5 1.1532 .
C6 C7 1.3195 .
C6 P1 1.8124 .
C7 C8 1.4469 .
C7 P1 1.7915 .
C8 C13 1.3780 .
C8 C9 1.3926 .
C9 C10 1.3743 .
C9 H9 0.9500 .
C10 C11 1.3842 .
C10 H10 0.9500 .
C11 C12 1.3688 .
C11 H11 0.9500 .
C12 C13 1.3836 .
C12 H12 0.9500 .
C13 H13 0.9500 .
C14 H14A 0.9800 .
C14 H14B 0.9800 .
C14 H14C 0.9800 .
C15 H15A 0.9800 .
C15 H15B 0.9800 .
C15 H15C 0.9800 .
C16 H16A 0.9800 .
C16 H16B 0.9800 .
C16 H16C 0.9800 .
C17 C22 1.3780 .
C17 C18 1.3817 .
C17 P1 1.8192 .
C18 C19 1.4003 .
C18 H18 0.9500 .
C19 C20 1.3849 .
C19 H19 0.9500 .
C20 C21 1.3779 .
C20 H20 0.9500 .
C21 C22 1.3812 .
C21 H21 0.9500 .
C22 H22 0.9500 .
O2 O3 1.6473 2_645
O3 O2 1.6473 2_655
Si1A C6A 1.8494 .
Si1A C14A 1.8531 .
Si1A C15A 1.8599 .
Si1A C16A 1.8629 .
C1A O1A 1.1413 .
C2A O2A 1.1661 .
C3A O3A 1.0992 .
C4A O4A 1.1023 .
C5A O5A 1.1480 .
C6A C7A 1.3303 .
C6A P1A 1.8431(10) .
C7A C8A 1.4757 .
C7A P1A 1.7632(10) .
C8A C9A 1.3927 .
C8A C13A 1.4015 .
C9A C10A 1.3683 .
C9A H9A 0.9500 .
C10A C11A 1.3839 .
C10A H10A 0.9500 .
C11A C12A 1.3910 .
C11A H11A 0.9500 .
C12A C13A 1.3732 .
C12A H12A 0.9500 .
C13A H13A 0.9500 .
C14A H14D 0.9800 .
C14A H14E 0.9800 .
C14A H14F 0.9800 .
C15A H15D 0.9800 .
C15A H15E 0.9800 .
C15A H15F 0.9800 .
C16A H16D 0.9800 .
C16A H16E 0.9800 .
C16A H16F 0.9800 .
C17A C18A 1.3783 .
C17A C22A 1.4276 .
C17A P1A 1.8447(10) .
C18A C19A 1.3800 .
C18A H18A 0.9500 .
C19A C20A 1.3760 .
C19A H19A 0.9500 .
C20A C21A 1.3810 .
C20A H20A 0.9500 .
C21A C22A 1.3869 .
C21A H21A 0.9500 .
C22A H22A 0.9500 .
O3A O4A 1.6912 2_645
O4A O3A 1.6912 2_655
